data_4325153
loop_
_publ_author_name
'Oliver Kluge'
'Katharina Grummt'
'Ralf Biedermann'
'Harald Krautscheid'

_publ_section_title
;
 Trialkylphosphine-Stabilized Copper(I) Phenylchalcogenolate Complexes -
 Crystal Structures and Copper-Chalcogenolate Bonding
;
_journal_name_full 'Inorganic Chemistry'
_journal_page_first 4742
_journal_page_last 4752
_journal_paper_doi 10.1021/ic102249g
_journal_volume 50
_journal_year 2011
_chemical_formula_moiety 'C36 H64 Cu2 P2 S2'
_chemical_formula_sum 'C36 H64 Cu2 P2 S2'
_chemical_formula_weight 750.01
_chemical_name_common bis(tritertbutylphosphino-copper-phenylthiolate)
_chemical_name_systematic
;
bis(\m~2~-phenylsulfido)-bis(tritertbutylphosphine)-di-copper
;
_space_group_IT_number 14
_symmetry_cell_setting monoclinic
_symmetry_Int_Tables_number 14
_symmetry_space_group_name_Hall '-P 2ybc'
_symmetry_space_group_name_H-M 'P 1 21/c 1'
_atom_sites_solution_hydrogens geom
_atom_sites_solution_primary direct
_atom_sites_solution_secondary difmap
_audit_creation_method SHELXL-97
_cell_angle_alpha 90.00
_cell_angle_beta 113.356(4)
_cell_angle_gamma 90.00
_cell_formula_units_Z 4
_cell_length_a 13.0681(7)
_cell_length_b 25.0490(11)
_cell_length_c 13.1012(8)
_cell_measurement_reflns_used 29687
_cell_measurement_temperature 180(2)
_cell_measurement_theta_max 29.61
_cell_measurement_theta_min 1.86
_cell_volume 3937.2(4)
_computing_cell_refinement 'STOE X-AREA'
_computing_data_collection 'STOE X-AREA'
_computing_data_reduction 'STOE X-RED'
_computing_structure_refinement 'SHELXL-97 (Sheldrick, 1997)'
_computing_structure_solution SIR92
_diffrn_ambient_temperature 180(2)
_diffrn_detector 'image plate (34 cm diameter / schwenk)'
_diffrn_detector_area_resol_mean 6.67
_diffrn_detector_type STOE
_diffrn_measured_fraction_theta_full 0.970
_diffrn_measured_fraction_theta_max 0.970
_diffrn_measurement_details ' 121 frames, detector distance = 100 mm'
_diffrn_measurement_device '2-circle goniometer'
_diffrn_measurement_device_type 'STOE IPDS 2T'
_diffrn_measurement_method 'rotation method'
_diffrn_radiation_collimation '0.5 mm diameter, multiple pinhole'
_diffrn_radiation_monochromator 'plane graphite'
_diffrn_radiation_polarisn_norm 0
_diffrn_radiation_type 'Mo K\a'
_diffrn_radiation_wavelength 0.71073
_diffrn_reflns_av_R_equivalents 0.0200
_diffrn_reflns_av_sigmaI/netI 0.0183
_diffrn_reflns_limit_h_max 16
_diffrn_reflns_limit_h_min -16
_diffrn_reflns_limit_k_max 26
_diffrn_reflns_limit_k_min -32
_diffrn_reflns_limit_l_max 16
_diffrn_reflns_limit_l_min -14
_diffrn_reflns_number 20278
_diffrn_reflns_theta_full 27.00
_diffrn_reflns_theta_max 27.00
_diffrn_reflns_theta_min 1.88
_diffrn_source 'sealed X-ray tube, 12 x 0.4 mm long-fine focus'
_diffrn_source_current 40
_diffrn_source_power 2.00
_diffrn_source_voltage 50
_exptl_absorpt_coefficient_mu 1.290
_exptl_absorpt_correction_T_max 0.8774
_exptl_absorpt_correction_T_min 0.7876
_exptl_absorpt_correction_type integration
_exptl_absorpt_process_details 'STOE X-RED'
_exptl_crystal_colour colourless
_exptl_crystal_density_diffrn 1.265
_exptl_crystal_description block
_exptl_crystal_F_000 1600
_exptl_crystal_size_max 0.25
_exptl_crystal_size_mid 0.20
_exptl_crystal_size_min 0.12
_refine_diff_density_max 0.543
_refine_diff_density_min -0.525
_refine_diff_density_rms 0.050
_refine_ls_extinction_method none
_refine_ls_goodness_of_fit_ref 1.037
_refine_ls_hydrogen_treatment constr
_refine_ls_matrix_type full
_refine_ls_number_parameters 397
_refine_ls_number_reflns 8342
_refine_ls_number_restraints 0
_refine_ls_restrained_S_all 1.037
_refine_ls_R_factor_all 0.0312
_refine_ls_R_factor_gt 0.0264
_refine_ls_shift/su_max 0.002
_refine_ls_shift/su_mean 0.000
_refine_ls_structure_factor_coef Fsqd
_refine_ls_weighting_details 'calc w=1/[\s^2^(Fo^2^)+(0.0473P)^2^+0.3851P] where P=(Fo^2^+2Fc^2^)/3'
_refine_ls_weighting_scheme calc
_refine_ls_wR_factor_gt 0.0683
_refine_ls_wR_factor_ref 0.0714
_reflns_number_gt 7366
_reflns_number_total 8342
_reflns_threshold_expression >2sigma(I)
_cod_data_source_file ic102249g_si_002_14.cif
_cod_data_source_block 13
_cod_original_sg_symbol_H-M 'P 21/c'
_cod_database_code 4325153

loop_
_symmetry_equiv_pos_as_xyz
'x, y, z'
'-x, y+1/2, -z+1/2'
'-x, -y, -z'
'x, -y-1/2, z-1/2'

loop_
_atom_site_label
_atom_site_type_symbol
_atom_site_fract_x
_atom_site_fract_y
_atom_site_fract_z
_atom_site_U_iso_or_equiv
_atom_site_adp_type
_atom_site_occupancy
_atom_site_symmetry_multiplicity
_atom_site_calc_flag
_atom_site_refinement_flags
Cu1 Cu 0.621953(13) 0.119420(7) 0.249751(16) 0.02837(6) Uani 1 1 d .
Cu2 Cu 0.827458(13) 0.156952(7) 0.393506(16) 0.02902(6) Uani 1 1 d .
S1 S 0.69851(3) 0.201626(14) 0.24983(3) 0.02838(8) Uani 1 1 d .
S2 S 0.78564(3) 0.069834(15) 0.30611(4) 0.03267(9) Uani 1 1 d .
P1 P 0.45687(3) 0.087329(15) 0.23107(3) 0.02623(8) Uani 1 1 d .
P2 P 0.96601(3) 0.162915(16) 0.56106(3) 0.02960(9) Uani 1 1 d .
C1 C 0.62297(11) 0.25221(6) 0.28490(13) 0.0293(3) Uani 1 1 d .
C2 C 0.55563(14) 0.28626(7) 0.20152(16) 0.0391(4) Uani 1 1 d .
H2 H 0.5530 0.2829 0.1298 0.047 Uiso 1 1 calc R
C3 C 0.49215(17) 0.32530(8) 0.22482(19) 0.0503(5) Uani 1 1 d .
H3 H 0.4474 0.3479 0.1684 0.060 Uiso 1 1 calc R
C4 C 0.49488(16) 0.33091(7) 0.33002(19) 0.0471(4) Uani 1 1 d .
H4 H 0.4512 0.3566 0.3447 0.057 Uiso 1 1 calc R
C5 C 0.56315(15) 0.29801(7) 0.41394(17) 0.0417(4) Uani 1 1 d .
H5 H 0.5670 0.3022 0.4859 0.050 Uiso 1 1 calc R
C6 C 0.62626(13) 0.25864(7) 0.39122(14) 0.0356(3) Uani 1 1 d .
H6 H 0.6712 0.2364 0.4481 0.043 Uiso 1 1 calc R
C7 C 0.83197(13) 0.07151(6) 0.19650(15) 0.0343(3) Uani 1 1 d .
C8 C 0.77487(16) 0.09771(7) 0.09673(16) 0.0444(4) Uani 1 1 d .
H8 H 0.7091 0.1158 0.0856 0.053 Uiso 1 1 calc R
C9 C 0.8151(2) 0.09720(9) 0.0134(2) 0.0627(6) Uani 1 1 d .
H9 H 0.7769 0.1154 -0.0526 0.075 Uiso 1 1 calc R
C10 C 0.9117(2) 0.06968(10) 0.0281(3) 0.0716(8) Uani 1 1 d .
H10 H 0.9381 0.0691 -0.0282 0.086 Uiso 1 1 calc R
C11 C 0.9678(2) 0.04342(10) 0.1251(3) 0.0681(7) Uani 1 1 d .
H11 H 1.0325 0.0247 0.1347 0.082 Uiso 1 1 calc R
C12 C 0.92984(16) 0.04421(8) 0.2094(2) 0.0503(5) Uani 1 1 d .
H12 H 0.9697 0.0264 0.2757 0.060 Uiso 1 1 calc R
C13 C 0.42617(13) 0.11303(7) 0.35268(15) 0.0383(4) Uani 1 1 d .
C14 C 0.34157(14) 0.08085(10) 0.38183(17) 0.0514(5) Uani 1 1 d .
H14A H 0.3329 0.0969 0.4444 0.077 Uiso 1 1 calc R
H14B H 0.3678 0.0449 0.4000 0.077 Uiso 1 1 calc R
H14C H 0.2711 0.0806 0.3193 0.077 Uiso 1 1 calc R
C15 C 0.38643(16) 0.17125(9) 0.3323(2) 0.0549(5) Uani 1 1 d .
H15A H 0.3131 0.1726 0.2740 0.082 Uiso 1 1 calc R
H15B H 0.4368 0.1917 0.3108 0.082 Uiso 1 1 calc R
H15C H 0.3845 0.1859 0.3992 0.082 Uiso 1 1 calc R
C16 C 0.53837(15) 0.11447(9) 0.45486(16) 0.0487(5) Uani 1 1 d .
H16A H 0.5276 0.1305 0.5164 0.073 Uiso 1 1 calc R
H16B H 0.5913 0.1351 0.4375 0.073 Uiso 1 1 calc R
H16C H 0.5659 0.0787 0.4741 0.073 Uiso 1 1 calc R
C17 C 0.46485(13) 0.01144(6) 0.23873(15) 0.0367(3) Uani 1 1 d .
C18 C 0.35364(17) -0.01826(8) 0.2091(2) 0.0574(5) Uani 1 1 d .
H18A H 0.3677 -0.0558 0.2219 0.086 Uiso 1 1 calc R
H18B H 0.3070 -0.0123 0.1322 0.086 Uiso 1 1 calc R
H18C H 0.3169 -0.0052 0.2546 0.086 Uiso 1 1 calc R
C19 C 0.51933(16) -0.00870(7) 0.16101(18) 0.0469(4) Uani 1 1 d .
H19A H 0.5851 0.0119 0.1731 0.070 Uiso 1 1 calc R
H19B H 0.4677 -0.0049 0.0851 0.070 Uiso 1 1 calc R
H19C H 0.5391 -0.0456 0.1764 0.070 Uiso 1 1 calc R
C20 C 0.54473(16) -0.00516(8) 0.35576(17) 0.0465(4) Uani 1 1 d .
H20A H 0.5572 -0.0430 0.3575 0.070 Uiso 1 1 calc R
H20B H 0.5127 0.0039 0.4080 0.070 Uiso 1 1 calc R
H20C H 0.6144 0.0132 0.3752 0.070 Uiso 1 1 calc R
C21 C 0.33858(13) 0.10784(7) 0.09599(15) 0.0392(4) Uani 1 1 d .
C22 C 0.35542(16) 0.16683(9) 0.0740(2) 0.0547(5) Uani 1 1 d .
H22A H 0.4289 0.1717 0.0755 0.082 Uiso 1 1 calc R
H22B H 0.3468 0.1886 0.1303 0.082 Uiso 1 1 calc R
H22C H 0.3011 0.1770 0.0023 0.082 Uiso 1 1 calc R
C23 C 0.22032(13) 0.09995(9) 0.09238(17) 0.0484(5) Uani 1 1 d .
H23A H 0.1664 0.1105 0.0208 0.073 Uiso 1 1 calc R
H23B H 0.2113 0.1214 0.1490 0.073 Uiso 1 1 calc R
H23C H 0.2095 0.0630 0.1051 0.073 Uiso 1 1 calc R
C24 C 0.34769(18) 0.07601(10) -0.00050(17) 0.0575(5) Uani 1 1 d .
H24A H 0.2995 0.0915 -0.0700 0.086 Uiso 1 1 calc R
H24B H 0.3260 0.0397 0.0029 0.086 Uiso 1 1 calc R
H24C H 0.4233 0.0770 0.0054 0.086 Uiso 1 1 calc R
C25 C 0.92458(14) 0.13067(9) 0.67017(16) 0.0461(4) Uani 1 1 d .
C26 C 0.85537(17) 0.08036(9) 0.6181(2) 0.0589(6) Uani 1 1 d .
H26A H 0.8287 0.0648 0.6698 0.088 Uiso 1 1 calc R
H26B H 0.9012 0.0550 0.6007 0.088 Uiso 1 1 calc R
H26C H 0.7931 0.0900 0.5513 0.088 Uiso 1 1 calc R
C27 C 1.0227(2) 0.11490(13) 0.7788(2) 0.0752(8) Uani 1 1 d .
H27A H 1.0676 0.1458 0.8103 0.113 Uiso 1 1 calc R
H27B H 1.0673 0.0883 0.7631 0.113 Uiso 1 1 calc R
H27C H 0.9943 0.1008 0.8306 0.113 Uiso 1 1 calc R
C28 C 0.84662(19) 0.16818(12) 0.6985(2) 0.0686(7) Uani 1 1 d .
H28A H 0.8164 0.1497 0.7444 0.103 Uiso 1 1 calc R
H28B H 0.7870 0.1795 0.6311 0.103 Uiso 1 1 calc R
H28C H 0.8878 0.1988 0.7377 0.103 Uiso 1 1 calc R
C29 C 1.01256(14) 0.23442(8) 0.60496(17) 0.0442(4) Uani 1 1 d .
C30 C 0.90851(19) 0.26941(9) 0.5785(2) 0.0651(6) Uani 1 1 d .
H30A H 0.8671 0.2569 0.6201 0.098 Uiso 1 1 calc R
H30B H 0.8626 0.2674 0.5004 0.098 Uiso 1 1 calc R
H30C H 0.9308 0.3058 0.5984 0.098 Uiso 1 1 calc R
C31 C 1.0694(2) 0.25628(9) 0.5315(2) 0.0632(6) Uani 1 1 d .
H31A H 1.0789 0.2942 0.5418 0.095 Uiso 1 1 calc R
H31B H 1.0240 0.2487 0.4550 0.095 Uiso 1 1 calc R
H31C H 1.1409 0.2396 0.5518 0.095 Uiso 1 1 calc R
C32 C 1.09117(19) 0.24264(11) 0.7266(2) 0.0645(6) Uani 1 1 d .
H32A H 1.1581 0.2223 0.7426 0.097 Uiso 1 1 calc R
H32B H 1.0552 0.2309 0.7739 0.097 Uiso 1 1 calc R
H32C H 1.1095 0.2798 0.7396 0.097 Uiso 1 1 calc R
C33 C 1.08815(13) 0.12489(8) 0.55151(17) 0.0442(4) Uani 1 1 d .
C34 C 1.09182(17) 0.13894(10) 0.4386(2) 0.0582(5) Uani 1 1 d .
H34A H 1.1410 0.1147 0.4234 0.087 Uiso 1 1 calc R
H34B H 1.1185 0.1748 0.4409 0.087 Uiso 1 1 calc R
H34C H 1.0183 0.1360 0.3812 0.087 Uiso 1 1 calc R
C35 C 1.06644(16) 0.06472(8) 0.5477(2) 0.0607(6) Uani 1 1 d .
H35A H 0.9942 0.0571 0.4911 0.091 Uiso 1 1 calc R
H35B H 1.0691 0.0530 0.6185 0.091 Uiso 1 1 calc R
H35C H 1.1224 0.0463 0.5310 0.091 Uiso 1 1 calc R
C36 C 1.20302(15) 0.13529(11) 0.6454(2) 0.0652(6) Uani 1 1 d .
H36A H 1.2583 0.1140 0.6334 0.098 Uiso 1 1 calc R
H36B H 1.2007 0.1260 0.7156 0.098 Uiso 1 1 calc R
H36C H 1.2217 0.1724 0.6458 0.098 Uiso 1 1 calc R

loop_
_atom_site_aniso_label
_atom_site_aniso_U_11
_atom_site_aniso_U_22
_atom_site_aniso_U_33
_atom_site_aniso_U_23
_atom_site_aniso_U_13
_atom_site_aniso_U_12
Cu1 0.02509(9) 0.02779(10) 0.03415(11) 0.00053(7) 0.01378(7) 0.00191(6)
Cu2 0.02524(9) 0.03212(10) 0.02870(11) 0.00289(7) 0.00961(7) 0.00430(6)
S1 0.02862(16) 0.02507(17) 0.0307(2) 0.00376(13) 0.01091(13) 0.00425(12)
S2 0.03068(17) 0.02827(18) 0.0412(2) 0.00249(15) 0.01649(15) 0.00700(13)
P1 0.02398(16) 0.02910(18) 0.0264(2) 0.00019(14) 0.01083(13) 0.00108(13)
P2 0.02437(16) 0.0334(2) 0.0293(2) 0.00332(15) 0.00875(14) 0.00087(13)
C1 0.0285(6) 0.0239(7) 0.0348(8) 0.0026(6) 0.0120(6) 0.0005(5)
C2 0.0445(8) 0.0374(8) 0.0386(10) 0.0121(7) 0.0198(7) 0.0128(7)
C3 0.0569(11) 0.0389(10) 0.0599(13) 0.0185(9) 0.0284(9) 0.0228(8)
C4 0.0527(10) 0.0297(8) 0.0673(14) -0.0007(8) 0.0326(9) 0.0093(7)
C5 0.0479(9) 0.0381(9) 0.0423(11) -0.0090(7) 0.0213(8) -0.0022(7)
C6 0.0358(7) 0.0345(8) 0.0325(9) -0.0006(6) 0.0092(6) 0.0040(6)
C7 0.0337(7) 0.0265(7) 0.0448(10) -0.0080(6) 0.0177(7) -0.0040(6)
C8 0.0546(10) 0.0392(9) 0.0387(10) -0.0083(7) 0.0178(8) -0.0019(7)
C9 0.1009(18) 0.0520(12) 0.0448(13) -0.0126(9) 0.0390(12) -0.0165(12)
C10 0.1031(19) 0.0617(14) 0.083(2) -0.0271(13) 0.0721(17) -0.0285(13)
C11 0.0667(13) 0.0634(14) 0.101(2) -0.0172(14) 0.0616(15) -0.0054(11)
C12 0.0448(9) 0.0479(11) 0.0682(14) -0.0048(9) 0.0331(9) 0.0062(8)
C13 0.0296(7) 0.0534(10) 0.0335(9) -0.0077(7) 0.0141(6) 0.0034(6)
C14 0.0371(8) 0.0842(15) 0.0411(11) 0.0012(10) 0.0242(8) 0.0016(9)
C15 0.0407(9) 0.0565(12) 0.0671(14) -0.0202(10) 0.0209(9) 0.0091(8)
C16 0.0376(8) 0.0740(14) 0.0326(10) -0.0171(9) 0.0118(7) 0.0012(8)
C17 0.0404(8) 0.0311(8) 0.0402(10) 0.0005(7) 0.0177(7) -0.0029(6)
C18 0.0523(10) 0.0413(10) 0.0791(16) -0.0025(10) 0.0265(10) -0.0162(8)
C19 0.0574(10) 0.0357(9) 0.0505(12) -0.0101(8) 0.0247(9) 0.0021(8)
C20 0.0514(9) 0.0420(10) 0.0501(12) 0.0160(8) 0.0243(8) 0.0081(8)
C21 0.0305(7) 0.0491(10) 0.0338(9) 0.0087(7) 0.0084(6) 0.0033(6)
C22 0.0426(9) 0.0594(12) 0.0603(14) 0.0304(10) 0.0184(9) 0.0112(8)
C23 0.0277(7) 0.0630(12) 0.0460(11) 0.0066(9) 0.0054(7) -0.0001(7)
C24 0.0546(11) 0.0848(16) 0.0285(10) 0.0037(10) 0.0116(8) 0.0086(10)
C25 0.0390(8) 0.0658(12) 0.0311(10) 0.0119(8) 0.0114(7) -0.0052(8)
C26 0.0501(10) 0.0655(14) 0.0566(14) 0.0220(11) 0.0163(9) -0.0137(9)
C27 0.0642(13) 0.108(2) 0.0377(13) 0.0303(13) 0.0034(10) -0.0139(13)
C28 0.0588(12) 0.111(2) 0.0489(14) -0.0057(13) 0.0347(11) -0.0072(12)
C29 0.0406(8) 0.0409(9) 0.0464(11) -0.0066(8) 0.0122(7) -0.0066(7)
C30 0.0599(12) 0.0407(11) 0.0848(18) -0.0161(11) 0.0182(11) 0.0021(9)
C31 0.0698(13) 0.0472(12) 0.0727(16) 0.0007(11) 0.0284(11) -0.0224(10)
C32 0.0570(12) 0.0716(15) 0.0538(14) -0.0232(11) 0.0102(10) -0.0160(10)
C33 0.0259(7) 0.0484(10) 0.0539(12) 0.0002(8) 0.0111(7) 0.0070(6)
C34 0.0440(10) 0.0750(15) 0.0671(15) -0.0121(12) 0.0343(10) -0.0034(9)
C35 0.0424(10) 0.0454(11) 0.0802(17) 0.0013(10) 0.0095(10) 0.0155(8)
C36 0.0256(8) 0.0786(16) 0.0769(17) -0.0040(13) 0.0048(9) 0.0064(9)

loop_
_atom_type_symbol
_atom_type_description
_atom_type_scat_dispersion_real
_atom_type_scat_dispersion_imag
_atom_type_scat_source
C C 0.0033 0.0016 'International Tables Vol C Tables 4.2.6.8 and 6.1.1.4'
H H 0.0000 0.0000 'International Tables Vol C Tables 4.2.6.8 and 6.1.1.4'
P P 0.1023 0.0942 'International Tables Vol C Tables 4.2.6.8 and 6.1.1.4'
S S 0.1246 0.1234 'International Tables Vol C Tables 4.2.6.8 and 6.1.1.4'
Cu Cu 0.3201 1.2651 'International Tables Vol C Tables 4.2.6.8 and 6.1.1.4'

loop_
_exptl_crystal_face_index_h
_exptl_crystal_face_index_k
_exptl_crystal_face_index_l
_exptl_crystal_face_perp_dist
1 0 2 0.1324
1 -2 0 0.1286
0 1 0 0.0968
-8 -25 -12 0.0639
-3 1 3 0.0676
-4 19 6 0.1085
1 1 -2 0.1096
-5 5 -2 0.0984
3 -1 -9 0.1005
-6 -27 7 0.0877
4 2 1 0.0840
-5 27 4 0.1059
13 -24 -21 0.0783
1 3 0 0.0858
2 -1 -1 0.0913

loop_
_geom_angle_atom_site_label_1
_geom_angle_atom_site_label_2
_geom_angle_atom_site_label_3
_geom_angle
P1 Cu1 S1 136.904(15)
P1 Cu1 S2 124.891(16)
S1 Cu1 S2 97.669(14)
P1 Cu1 Cu2 146.801(14)
S1 Cu1 Cu2 52.197(10)
S2 Cu1 Cu2 56.102(12)
P2 Cu2 S1 146.350(17)
P2 Cu2 S2 117.939(16)
S1 Cu2 S2 95.636(15)
P2 Cu2 Cu1 152.222(14)
S1 Cu2 Cu1 53.067(11)
S2 Cu2 Cu1 52.804(10)
C1 S1 Cu2 116.42(5)
C1 S1 Cu1 110.76(5)
Cu2 S1 Cu1 74.736(13)
C7 S2 Cu1 107.32(6)
C7 S2 Cu2 106.08(5)
Cu1 S2 Cu2 71.093(12)
C21 P1 C13 108.92(8)
C21 P1 C17 109.03(8)
C13 P1 C17 108.60(8)
C21 P1 Cu1 113.59(6)
C13 P1 Cu1 107.64(5)
C17 P1 Cu1 108.95(5)
C25 P2 C33 109.46(9)
C25 P2 C29 108.96(10)
C33 P2 C29 108.32(8)
C25 P2 Cu2 110.51(6)
C33 P2 Cu2 106.05(6)
C29 P2 Cu2 113.43(6)
C6 C1 C2 118.43(15)
C6 C1 S1 122.98(12)
C2 C1 S1 118.57(13)
C1 C2 C3 120.34(18)
C4 C3 C2 120.78(17)
C3 C4 C5 119.36(16)
C4 C5 C6 120.22(18)
C1 C6 C5 120.84(16)
C8 C7 C12 118.01(18)
C8 C7 S2 123.22(13)
C12 C7 S2 118.76(15)
C9 C8 C7 120.5(2)
C10 C9 C8 120.4(2)
C11 C10 C9 119.7(2)
C10 C11 C12 120.7(2)
C11 C12 C7 120.8(2)
C14 C13 C15 108.36(15)
C14 C13 C16 109.07(16)
C15 C13 C16 105.54(15)
C14 C13 P1 116.28(13)
C15 C13 P1 110.16(14)
C16 C13 P1 106.90(11)
C20 C17 C18 108.79(16)
C20 C17 C19 105.24(14)
C18 C17 C19 108.21(16)
C20 C17 P1 108.97(12)
C18 C17 P1 116.27(12)
C19 C17 P1 108.79(12)
C22 C21 C24 106.27(18)
C22 C21 C23 109.52(15)
C24 C21 C23 108.16(16)
C22 C21 P1 108.08(12)
C24 C21 P1 108.99(12)
C23 C21 P1 115.44(13)
C28 C25 C27 108.8(2)
C28 C25 C26 106.13(17)
C27 C25 C26 109.03(19)
C28 C25 P2 109.65(15)
C27 C25 P2 115.02(14)
C26 C25 P2 107.85(14)
C32 C29 C31 108.28(17)
C32 C29 C30 109.08(18)
C31 C29 C30 105.10(19)
C32 C29 P2 116.31(15)
C31 C29 P2 108.83(14)
C30 C29 P2 108.66(12)
C35 C33 C34 105.63(19)
C35 C33 C36 107.60(17)
C34 C33 C36 109.70(17)
C35 C33 P2 110.20(13)
C34 C33 P2 107.14(13)
C36 C33 P2 116.09(15)

loop_
_geom_bond_atom_site_label_1
_geom_bond_atom_site_label_2
_geom_bond_distance
Cu1 P1 2.2229(4)
Cu1 S1 2.2891(4)
Cu1 S2 2.3262(4)
Cu1 Cu2 2.7628(3)
Cu2 P2 2.2289(5)
Cu2 S1 2.2627(4)
Cu2 S2 2.4240(4)
S1 C1 1.7749(15)
S2 C7 1.7662(18)
P1 C21 1.9017(16)
P1 C13 1.9027(17)
P1 C17 1.9043(17)
P2 C25 1.8980(19)
P2 C33 1.9050(17)
P2 C29 1.9057(19)
C1 C6 1.386(2)
C1 C2 1.390(2)
C2 C3 1.392(2)
C3 C4 1.372(3)
C4 C5 1.381(3)
C5 C6 1.391(2)
C7 C8 1.387(3)
C7 C12 1.400(2)
C8 C9 1.386(3)
C9 C10 1.383(4)
C10 C11 1.359(4)
C11 C12 1.379(3)
C13 C14 1.534(3)
C13 C15 1.536(3)
C13 C16 1.545(2)
C17 C20 1.531(3)
C17 C18 1.539(2)
C17 C19 1.540(3)
C21 C22 1.538(3)
C21 C24 1.539(3)
C21 C23 1.540(2)
C25 C28 1.536(3)
C25 C27 1.542(3)
C25 C26 1.543(3)
C29 C32 1.529(3)
C29 C31 1.531(3)
C29 C30 1.537(3)
C33 C35 1.531(3)
C33 C34 1.539(3)
C33 C36 1.540(3)
